data_7710633
loop_
_publ_author_name
'Scattolin, Thomas'
'Visentin, Fabiano'
'Bortolamiol, Enrica'
'Caligiuri, Isabella'
'Rizzolio, Flavio'
'Cavallo, Luigi'
'Zhang, Ziyun'
'Demitri, Nicola'
'Fama, Francesco'

_publ_section_title
;
 Cationic Palladium(II)-Indenyl complexes bearing phosphines as ancillary
 ligands: synthesis, study of indenyl amination and anticancer activity
;
_journal_name_full 'Dalton Transactions'
_journal_paper_doi 10.1039/D2DT01821G
_journal_year 2022
_chemical_formula_moiety 'C35 H31 P2 Pd, C F3 S O3'
_chemical_formula_sum 'C36 H31 F3 O3 P2 Pd S'
_chemical_formula_weight 769.01
_space_group_crystal_system monoclinic
_space_group_IT_number 4
_space_group_name_Hall 'P 2yb'
_space_group_name_H-M_alt 'P 1 21 1'
_atom_sites_solution_hydrogens geom
_atom_sites_solution_primary direct
_atom_sites_solution_secondary difmap
_audit_creation_method SHELXL-2018/3
_audit_update_record
;
2022-05-19 deposited with the CCDC.	2022-06-28 downloaded from the CCDC.
;
_cell_angle_alpha 90
_cell_angle_beta 105.15(3)
_cell_angle_gamma 90
_cell_formula_units_Z 2
_cell_length_a 9.873(2)
_cell_length_b 13.529(3)
_cell_length_c 12.606(3)
_cell_measurement_reflns_used 7427
_cell_measurement_temperature 100(2)
_cell_measurement_theta_max 31.099
_cell_measurement_theta_min 1.460
_cell_volume 1625.3(7)
_computing_cell_refinement 'XDS (Kabsch, 2010)'
_computing_data_collection 'Elettra XRD2 Data Collection SW'
_computing_data_reduction 'XDS (Kabsch, 2010)'
_computing_molecular_graphics 'Ortep3 for Windows - Coot'
_computing_publication_material 'enCIFer - publCIF'
_computing_structure_refinement 'SHELXL-2018/3 (Sheldrick, 2015)'
_computing_structure_solution 'SHELXT (Sheldrick, 2015)'
_diffrn_ambient_temperature 100(2)
_diffrn_measured_fraction_theta_full 0.996
_diffrn_measured_fraction_theta_max 0.910
_diffrn_measurement_device_type
;
'Arinax MD2s Goniometer, Pilatus 6M detector'
;
_diffrn_measurement_method 'Rotating crystal'
_diffrn_radiation_type Synchrotron
_diffrn_radiation_wavelength 0.620
_diffrn_reflns_av_R_equivalents 0.0311
_diffrn_reflns_av_unetI/netI 0.0312
_diffrn_reflns_Laue_measured_fraction_full 0.996
_diffrn_reflns_Laue_measured_fraction_max 0.910
_diffrn_reflns_limit_h_max 16
_diffrn_reflns_limit_h_min -16
_diffrn_reflns_limit_k_max 22
_diffrn_reflns_limit_k_min -22
_diffrn_reflns_limit_l_max 20
_diffrn_reflns_limit_l_min -20
_diffrn_reflns_number 39534
_diffrn_reflns_point_group_measured_fraction_full 0.990
_diffrn_reflns_point_group_measured_fraction_max 0.890
_diffrn_reflns_theta_full 21.839
_diffrn_reflns_theta_max 31.099
_diffrn_reflns_theta_min 1.460
_diffrn_source 'Elettra Synchrotron - XRD2 BL'
_diffrn_standards_decay_% 0
_diffrn_standards_interval_count 0
_diffrn_standards_number 0
_exptl_absorpt_coefficient_mu 0.539
_exptl_absorpt_correction_type none
_exptl_crystal_colour Orange
_exptl_crystal_density_diffrn 1.571
_exptl_crystal_description 'Thick rods'
_exptl_crystal_F_000 780
_exptl_crystal_size_max 0.100
_exptl_crystal_size_mid 0.050
_exptl_crystal_size_min 0.020
_refine_diff_density_max 0.495
_refine_diff_density_min -0.848
_refine_diff_density_rms 0.075
_refine_ls_abs_structure_details
;
 Flack x determined using 6510 quotients [(I+)-(I-)]/[(I+)+(I-)]
 (Parsons, Flack and Wagner, Acta Cryst. B69 (2013) 249-259).
;
_refine_ls_abs_structure_Flack -0.008(7)
_refine_ls_extinction_method none
_refine_ls_goodness_of_fit_ref 1.030
_refine_ls_hydrogen_treatment constr
_refine_ls_matrix_type full
_refine_ls_number_parameters 415
_refine_ls_number_reflns 14004
_refine_ls_number_restraints 1
_refine_ls_restrained_S_all 1.030
_refine_ls_R_factor_all 0.0227
_refine_ls_R_factor_gt 0.0226
_refine_ls_shift/su_max 0.000
_refine_ls_shift/su_mean 0.000
_refine_ls_structure_factor_coef Fsqd
_refine_ls_weighting_details 'w=1/[\s^2^(Fo^2^)+(0.0310P)^2^+0.3499P] where P=(Fo^2^+2Fc^2^)/3'
_refine_ls_weighting_scheme calc
_refine_ls_wR_factor_gt 0.0605
_refine_ls_wR_factor_ref 0.0607
_reflns_Friedel_coverage 0.892
_reflns_Friedel_fraction_full 0.984
_reflns_Friedel_fraction_max 0.868
_reflns_number_gt 13919
_reflns_number_total 14004
_reflns_threshold_expression 'I > 2\s(I)'
_cod_data_source_file d2dt01821g2.cif
_cod_data_source_block EB2
_cod_original_cell_volume 1625.3(6)
_cod_original_sg_symbol_H-M 'P 21'
_cod_database_code 7710633
_shelx_shelxl_version_number 2018/3
_shelx_space_group_comment
;
The symmetry employed for this shelxl refinement is uniquely defined
by the following loop, which should always be used as a source of
symmetry information in preference to the above space-group names.
They are only intended as comments.
;
_shelx_estimated_absorpt_t_min 0.948
_shelx_estimated_absorpt_t_max 0.989

loop_
_space_group_symop_operation_xyz
'x, y, z'
'-x, y+1/2, -z'

loop_
_atom_site_label
_atom_site_type_symbol
_atom_site_fract_x
_atom_site_fract_y
_atom_site_fract_z
_atom_site_U_iso_or_equiv
_atom_site_adp_type
_atom_site_occupancy
_atom_site_site_symmetry_order
_atom_site_calc_flag
_atom_site_refinement_flags_posn
_atom_site_refinement_flags_adp
_atom_site_refinement_flags_occupancy
_atom_site_disorder_assembly
_atom_site_disorder_group
Pd_1 Pd 0.30031(2) 0.42530(2) 0.21796(2) 0.01667(3) Uani 1 1 d . . . . .
P1_3 P 0.41159(4) 0.42477(4) 0.39996(3) 0.01676(6) Uani 1 1 d . . . . .
C1_3 C 0.37705(18) 0.54522(12) 0.45507(13) 0.0202(3) Uani 1 1 d . . . . .
H1A_3 H 0.394307 0.541219 0.535926 0.024 Uiso 1 1 calc R U . . .
H1B_3 H 0.440397 0.595955 0.437868 0.024 Uiso 1 1 calc R U . . .
C11_3 C 0.33940(17) 0.33096(12) 0.47284(13) 0.0187(2) Uani 1 1 d . . . . .
C12_3 C 0.40963(19) 0.30435(14) 0.58031(14) 0.0238(3) Uani 1 1 d . . . . .
H12_3 H 0.495206 0.336057 0.616147 0.029 Uiso 1 1 calc R U . . .
C13_3 C 0.3544(2) 0.23137(14) 0.63504(15) 0.0268(3) Uani 1 1 d . . . . .
H13_3 H 0.402764 0.213039 0.707819 0.032 Uiso 1 1 calc R U . . .
C14_3 C 0.2285(2) 0.18542(14) 0.58318(18) 0.0277(3) Uani 1 1 d . . . . .
H14_3 H 0.190337 0.136346 0.620879 0.033 Uiso 1 1 calc R U . . .
C15_3 C 0.15872(19) 0.21125(14) 0.47636(17) 0.0253(3) Uani 1 1 d . . . . .
H15_3 H 0.072971 0.179510 0.441005 0.030 Uiso 1 1 calc R U . . .
C16_3 C 0.21377(19) 0.28360(14) 0.42057(15) 0.0213(3) Uani 1 1 d . . . . .
H16_3 H 0.165993 0.300643 0.347227 0.026 Uiso 1 1 calc R U . . .
C17_3 C 0.59970(17) 0.40571(11) 0.44714(13) 0.0191(3) Uani 1 1 d . . . . .
C18_3 C 0.65580(19) 0.32335(13) 0.40722(15) 0.0228(3) Uani 1 1 d . . . . .
H18_3 H 0.595569 0.279476 0.357622 0.027 Uiso 1 1 calc R U . . .
C19_3 C 0.79936(19) 0.30513(14) 0.43961(16) 0.0255(3) Uani 1 1 d . . . . .
H19_3 H 0.837034 0.249097 0.411945 0.031 Uiso 1 1 calc R U . . .
C20_3 C 0.88809(18) 0.36926(15) 0.51283(16) 0.0253(3) Uani 1 1 d . . . . .
H20_3 H 0.986295 0.357308 0.534601 0.030 Uiso 1 1 calc R U . . .
C21_3 C 0.8322(2) 0.45068(14) 0.55377(17) 0.0265(3) Uani 1 1 d . . . . .
H21_3 H 0.892484 0.493937 0.604138 0.032 Uiso 1 1 calc R U . . .
C22_3 C 0.68771(18) 0.46944(13) 0.52137(15) 0.0233(3) Uani 1 1 d . . . . .
H22_3 H 0.649913 0.525070 0.549665 0.028 Uiso 1 1 calc R U . . .
P2_3 P 0.18482(4) 0.56086(3) 0.25253(3) 0.01736(7) Uani 1 1 d . . . . .
C6_3 C 0.2241(2) 0.57345(14) 0.40285(14) 0.0211(3) Uani 1 1 d . . . . .
H6A_3 H 0.207639 0.642519 0.422208 0.025 Uiso 1 1 calc R U . . .
H6B_3 H 0.161252 0.529922 0.431518 0.025 Uiso 1 1 calc R U . . .
C23_3 C -0.00557(17) 0.55985(13) 0.20703(13) 0.0203(2) Uani 1 1 d . . . . .
C24_3 C -0.0762(2) 0.47992(14) 0.23905(18) 0.0274(3) Uani 1 1 d . . . . .
H24_3 H -0.024376 0.428803 0.283321 0.033 Uiso 1 1 calc R U . . .
C25_3 C -0.2221(2) 0.47521(17) 0.2062(2) 0.0319(4) Uani 1 1 d . . . . .
H25_3 H -0.269574 0.420862 0.227940 0.038 Uiso 1 1 calc R U . . .
C26_3 C -0.2981(2) 0.54986(19) 0.14177(17) 0.0313(4) Uani 1 1 d . . . . .
H26_3 H -0.397647 0.546456 0.119128 0.038 Uiso 1 1 calc R U . . .
C27_3 C -0.2288(2) 0.6297(2) 0.11028(19) 0.0355(5) Uani 1 1 d . . . . .
H27_3 H -0.281174 0.681235 0.067190 0.043 Uiso 1 1 calc R U . . .
C28_3 C -0.0826(2) 0.63426(17) 0.14176(17) 0.0297(4) Uani 1 1 d . . . . .
H28_3 H -0.035496 0.688137 0.118695 0.036 Uiso 1 1 calc R U . . .
C29_3 C 0.24467(18) 0.67327(13) 0.20023(15) 0.0196(3) Uani 1 1 d . . . . .
C30_3 C 0.2220(2) 0.76643(13) 0.24074(15) 0.0253(3) Uani 1 1 d . . . . .
H30_3 H 0.173334 0.772067 0.296284 0.030 Uiso 1 1 calc R U . . .
C31_3 C 0.2708(2) 0.85080(14) 0.19943(17) 0.0293(3) Uani 1 1 d . . . . .
H31_3 H 0.255570 0.913979 0.227098 0.035 Uiso 1 1 calc R U . . .
C32_3 C 0.3424(2) 0.84317(15) 0.11737(17) 0.0294(4) Uani 1 1 d . . . . .
H32_3 H 0.376412 0.900925 0.090043 0.035 Uiso 1 1 calc R U . . .
C33_3 C 0.3634(2) 0.75113(15) 0.07617(17) 0.0276(3) Uani 1 1 d . . . . .
H33_3 H 0.410798 0.745758 0.019842 0.033 Uiso 1 1 calc R U . . .
C34_3 C 0.31476(18) 0.66616(14) 0.11753(15) 0.0227(3) Uani 1 1 d . . . . .
H34_3 H 0.329479 0.603144 0.089209 0.027 Uiso 1 1 calc R U . . .
C4_2 C 0.2282(2) 0.16427(16) 0.18495(18) 0.0268(3) Uani 1 1 d . . . . .
H4_2 H 0.303281 0.122217 0.220892 0.032 Uiso 1 1 calc R U . . .
C5_2 C 0.0895(2) 0.13951(16) 0.17829(19) 0.0316(4) Uani 1 1 d . . . . .
H5_2 H 0.069923 0.078604 0.208760 0.038 Uiso 1 1 calc R U . . .
C6_2 C -0.0220(2) 0.20168(18) 0.12805(19) 0.0329(4) Uani 1 1 d . . . . .
H6_2 H -0.115241 0.183068 0.126539 0.039 Uiso 1 1 calc R U . . .
C9_2 C 0.25341(19) 0.25336(12) 0.13683(14) 0.0216(3) Uani 1 1 d . . . . .
C3_2 C 0.38383(19) 0.30140(13) 0.12957(14) 0.0227(3) Uani 1 1 d . . . . .
H3_2 H 0.476316 0.280879 0.165978 0.027 Uiso 1 1 calc R U . . .
C8_2 C 0.14026(19) 0.31519(13) 0.08259(14) 0.0228(3) Uani 1 1 d . . . . .
C7_2 C 0.0020(2) 0.29045(17) 0.08023(16) 0.0282(3) Uani 1 1 d . . . . .
H7_2 H -0.073616 0.333104 0.046882 0.034 Uiso 1 1 calc R U . . .
C1_2 C 0.2008(2) 0.40099(14) 0.04104(14) 0.0251(3) Uani 1 1 d . . . . .
H1_2 H 0.151171 0.458086 0.008126 0.030 Uiso 1 1 calc R U . . .
C2_2 C 0.3474(2) 0.38365(14) 0.05874(14) 0.0251(3) Uani 1 1 d . . . . .
H2_2 H 0.409675 0.420861 0.028285 0.030 Uiso 1 1 calc R U . . .
S_5 S 0.38336(5) 0.56495(4) -0.20687(4) 0.02588(8) Uani 1 1 d . . . . .
O1_5 O 0.48044(17) 0.53482(16) -0.26885(14) 0.0365(4) Uani 1 1 d . . . . .
O2_5 O 0.4345(2) 0.55365(13) -0.08941(12) 0.0351(3) Uani 1 1 d . . . . .
O3_5 O 0.3097(2) 0.65553(16) -0.2417(2) 0.0508(5) Uani 1 1 d . . . . .
C_5 C 0.2461(2) 0.47043(17) -0.24562(16) 0.0275(3) Uani 1 1 d . . . . .
F1_5 F 0.19522(16) 0.46569(16) -0.35444(11) 0.0463(4) Uani 1 1 d . . . . .
F2_5 F 0.13884(16) 0.49011(13) -0.20224(14) 0.0394(3) Uani 1 1 d . . . . .
F3_5 F 0.29475(17) 0.38135(11) -0.20912(14) 0.0358(3) Uani 1 1 d . . . . .

loop_
_atom_site_aniso_label
_atom_site_aniso_U_11
_atom_site_aniso_U_22
_atom_site_aniso_U_33
_atom_site_aniso_U_23
_atom_site_aniso_U_13
_atom_site_aniso_U_12
Pd_1 0.01940(4) 0.01782(4) 0.01265(4) 0.00008(4) 0.00393(3) 0.00002(4)
P1_3 0.01816(13) 0.01790(12) 0.01372(12) 0.00031(17) 0.00329(10) 0.00040(17)
C1_3 0.0232(6) 0.0200(6) 0.0162(6) -0.0014(5) 0.0033(5) 0.0014(5)
C11_3 0.0198(6) 0.0193(6) 0.0171(6) 0.0015(5) 0.0053(5) 0.0012(5)
C12_3 0.0263(7) 0.0266(7) 0.0173(6) 0.0031(5) 0.0035(5) -0.0003(6)
C13_3 0.0345(9) 0.0264(7) 0.0204(6) 0.0056(6) 0.0089(6) 0.0029(6)
C14_3 0.0338(8) 0.0227(7) 0.0302(8) 0.0045(6) 0.0150(7) 0.0013(6)
C15_3 0.0237(7) 0.0228(7) 0.0307(8) 0.0026(6) 0.0093(6) -0.0012(5)
C16_3 0.0203(6) 0.0221(6) 0.0216(7) 0.0023(6) 0.0053(5) 0.0002(5)
C17_3 0.0193(6) 0.0202(7) 0.0177(5) -0.0001(4) 0.0048(5) -0.0004(4)
C18_3 0.0217(6) 0.0241(7) 0.0214(6) -0.0026(5) 0.0039(5) 0.0013(5)
C19_3 0.0228(7) 0.0274(7) 0.0259(7) -0.0014(6) 0.0057(6) 0.0030(6)
C20_3 0.0190(6) 0.0283(7) 0.0274(7) 0.0010(6) 0.0036(6) 0.0007(5)
C21_3 0.0214(7) 0.0254(7) 0.0295(8) -0.0025(6) 0.0012(6) -0.0021(5)
C22_3 0.0208(6) 0.0223(7) 0.0248(7) -0.0027(5) 0.0022(5) -0.0004(5)
P2_3 0.01876(15) 0.01844(15) 0.01474(15) 0.00163(12) 0.00413(12) 0.00084(12)
C6_3 0.0246(7) 0.0230(7) 0.0163(6) 0.0010(5) 0.0062(5) 0.0041(6)
C23_3 0.0190(6) 0.0236(6) 0.0184(6) 0.0025(5) 0.0049(5) -0.0001(5)
C24_3 0.0231(7) 0.0245(7) 0.0355(9) 0.0062(6) 0.0093(7) 0.0002(6)
C25_3 0.0241(7) 0.0320(9) 0.0405(10) 0.0035(8) 0.0099(7) -0.0051(7)
C26_3 0.0213(7) 0.0451(11) 0.0262(8) 0.0022(7) 0.0040(6) -0.0032(7)
C27_3 0.0217(7) 0.0502(12) 0.0314(9) 0.0186(9) 0.0013(7) 0.0035(8)
C28_3 0.0218(7) 0.0370(9) 0.0285(8) 0.0153(7) 0.0034(6) 0.0007(7)
C29_3 0.0195(6) 0.0196(6) 0.0190(6) 0.0022(5) 0.0036(5) -0.0009(5)
C30_3 0.0315(8) 0.0210(6) 0.0229(7) 0.0002(5) 0.0063(6) -0.0015(6)
C31_3 0.0371(9) 0.0203(7) 0.0274(7) 0.0009(6) 0.0027(7) -0.0041(6)
C32_3 0.0298(8) 0.0269(8) 0.0283(8) 0.0068(6) 0.0019(7) -0.0082(7)
C33_3 0.0247(7) 0.0309(8) 0.0281(8) 0.0067(7) 0.0086(6) -0.0032(6)
C34_3 0.0216(6) 0.0248(7) 0.0226(6) 0.0033(5) 0.0072(5) -0.0008(5)
C4_2 0.0282(8) 0.0232(7) 0.0282(8) 0.0007(6) 0.0061(7) -0.0014(6)
C5_2 0.0299(9) 0.0288(8) 0.0351(9) 0.0028(7) 0.0065(7) -0.0085(7)
C6_2 0.0252(8) 0.0370(10) 0.0345(10) 0.0008(8) 0.0044(7) -0.0065(7)
C9_2 0.0235(6) 0.0219(6) 0.0190(6) -0.0022(5) 0.0051(5) -0.0018(5)
C3_2 0.0240(7) 0.0242(7) 0.0209(6) -0.0048(5) 0.0079(5) -0.0012(5)
C8_2 0.0243(7) 0.0255(7) 0.0165(6) -0.0015(5) 0.0017(5) -0.0016(5)
C7_2 0.0229(7) 0.0333(8) 0.0253(7) -0.0004(7) 0.0007(6) -0.0022(6)
C1_2 0.0316(8) 0.0277(7) 0.0142(5) 0.0005(5) 0.0029(6) -0.0025(6)
C2_2 0.0333(8) 0.0278(7) 0.0164(6) -0.0032(5) 0.0106(6) -0.0048(6)
S_5 0.02972(19) 0.02786(19) 0.02072(16) 0.00516(15) 0.00779(15) -0.00006(16)
O1_5 0.0270(6) 0.0586(11) 0.0254(6) -0.0035(7) 0.0093(5) -0.0068(7)
O2_5 0.0496(9) 0.0353(7) 0.0193(5) -0.0023(5) 0.0075(6) -0.0091(7)
O3_5 0.0528(12) 0.0350(9) 0.0672(14) 0.0260(10) 0.0199(10) 0.0099(8)
C_5 0.0224(7) 0.0403(10) 0.0200(7) 0.0001(7) 0.0063(6) 0.0002(7)
F1_5 0.0311(6) 0.0838(13) 0.0213(5) -0.0022(6) 0.0021(5) -0.0116(7)
F2_5 0.0296(6) 0.0533(9) 0.0413(8) 0.0073(7) 0.0198(6) 0.0057(6)
F3_5 0.0417(8) 0.0286(6) 0.0385(7) -0.0057(5) 0.0129(6) -0.0014(5)

loop_
_atom_type_symbol
_atom_type_description
_atom_type_scat_dispersion_real
_atom_type_scat_dispersion_imag
_atom_type_scat_source
C C 0.0020 0.0012 'International Tables Vol C Tables 4.2.6.8 and 6.1.1.4'
H H 0.0000 0.0000 'International Tables Vol C Tables 4.2.6.8 and 6.1.1.4'
O O 0.0077 0.0045 'International Tables Vol C Tables 4.2.6.8 and 6.1.1.4'
S S 0.0994 0.0945 'International Tables Vol C Tables 4.2.6.8 and 6.1.1.4'
F F 0.0129 0.0077 'International Tables Vol C Tables 4.2.6.8 and 6.1.1.4'
P P 0.0809 0.0720 'International Tables Vol C Tables 4.2.6.8 and 6.1.1.4'
Pd Pd -1.3766 0.7904 'International Tables Vol C Tables 4.2.6.8 and 6.1.1.4'

loop_
_geom_angle_atom_site_label_1
_geom_angle_atom_site_label_2
_geom_angle_atom_site_label_3
_geom_angle
_geom_angle_site_symmetry_1
_geom_angle_site_symmetry_3
_geom_angle_publ_flag
C1_2 Pd_1 C2_2 37.25(8) . . ?
C1_2 Pd_1 P2_3 101.61(6) . . ?
C2_2 Pd_1 P2_3 127.44(5) . . ?
C1_2 Pd_1 P1_3 171.01(5) . . ?
C2_2 Pd_1 P1_3 138.03(6) . . ?
P2_3 Pd_1 P1_3 86.73(2) . . ?
C1_2 Pd_1 C3_2 61.39(7) . . ?
C2_2 Pd_1 C3_2 36.34(7) . . ?
P2_3 Pd_1 C3_2 162.60(5) . . ?
P1_3 Pd_1 C3_2 110.48(5) . . ?
C1_2 Pd_1 C8_2 35.61(6) . . ?
C2_2 Pd_1 C8_2 58.73(7) . . ?
P2_3 Pd_1 C8_2 110.80(5) . . ?
P1_3 Pd_1 C8_2 137.94(4) . . ?
C3_2 Pd_1 C8_2 58.16(6) . . ?
C1_2 Pd_1 C9_2 58.06(6) . . ?
C2_2 Pd_1 C9_2 57.86(6) . . ?
P2_3 Pd_1 C9_2 140.71(4) . . ?
P1_3 Pd_1 C9_2 113.21(4) . . ?
C3_2 Pd_1 C9_2 34.95(6) . . ?
C8_2 Pd_1 C9_2 32.79(6) . . ?
C17_3 P1_3 C11_3 103.77(8) . . ?
C17_3 P1_3 C1_3 106.09(8) . . ?
C11_3 P1_3 C1_3 106.97(9) . . ?
C17_3 P1_3 Pd_1 121.02(6) . . ?
C11_3 P1_3 Pd_1 111.28(6) . . ?
C1_3 P1_3 Pd_1 106.90(6) . . ?
C6_3 C1_3 P1_3 108.57(12) . . ?
C6_3 C1_3 H1A_3 110.0 . . ?
P1_3 C1_3 H1A_3 110.0 . . ?
C6_3 C1_3 H1B_3 110.0 . . ?
P1_3 C1_3 H1B_3 110.0 . . ?
H1A_3 C1_3 H1B_3 108.4 . . ?
C12_3 C11_3 C16_3 119.52(15) . . ?
C12_3 C11_3 P1_3 120.59(13) . . ?
C16_3 C11_3 P1_3 119.88(13) . . ?
C13_3 C12_3 C11_3 120.17(17) . . ?
C13_3 C12_3 H12_3 119.9 . . ?
C11_3 C12_3 H12_3 119.9 . . ?
C14_3 C13_3 C12_3 120.07(17) . . ?
C14_3 C13_3 H13_3 120.0 . . ?
C12_3 C13_3 H13_3 120.0 . . ?
C15_3 C14_3 C13_3 119.99(17) . . ?
C15_3 C14_3 H14_3 120.0 . . ?
C13_3 C14_3 H14_3 120.0 . . ?
C14_3 C15_3 C16_3 120.37(18) . . ?
C14_3 C15_3 H15_3 119.8 . . ?
C16_3 C15_3 H15_3 119.8 . . ?
C15_3 C16_3 C11_3 119.87(17) . . ?
C15_3 C16_3 H16_3 120.1 . . ?
C11_3 C16_3 H16_3 120.1 . . ?
C18_3 C17_3 C22_3 119.91(15) . . ?
C18_3 C17_3 P1_3 117.65(12) . . ?
C22_3 C17_3 P1_3 122.44(12) . . ?
C19_3 C18_3 C17_3 120.38(16) . . ?
C19_3 C18_3 H18_3 119.8 . . ?
C17_3 C18_3 H18_3 119.8 . . ?
C18_3 C19_3 C20_3 119.95(17) . . ?
C18_3 C19_3 H19_3 120.0 . . ?
C20_3 C19_3 H19_3 120.0 . . ?
C21_3 C20_3 C19_3 119.76(17) . . ?
C21_3 C20_3 H20_3 120.1 . . ?
C19_3 C20_3 H20_3 120.1 . . ?
C20_3 C21_3 C22_3 120.54(17) . . ?
C20_3 C21_3 H21_3 119.7 . . ?
C22_3 C21_3 H21_3 119.7 . . ?
C17_3 C22_3 C21_3 119.45(16) . . ?
C17_3 C22_3 H22_3 120.3 . . ?
C21_3 C22_3 H22_3 120.3 . . ?
C23_3 P2_3 C29_3 107.43(8) . . ?
C23_3 P2_3 C6_3 104.38(9) . . ?
C29_3 P2_3 C6_3 107.17(9) . . ?
C23_3 P2_3 Pd_1 117.74(6) . . ?
C29_3 P2_3 Pd_1 112.38(6) . . ?
C6_3 P2_3 Pd_1 106.99(6) . . ?
C1_3 C6_3 P2_3 109.81(12) . . ?
C1_3 C6_3 H6A_3 109.7 . . ?
P2_3 C6_3 H6A_3 109.7 . . ?
C1_3 C6_3 H6B_3 109.7 . . ?
P2_3 C6_3 H6B_3 109.7 . . ?
H6A_3 C6_3 H6B_3 108.2 . . ?
C28_3 C23_3 C24_3 119.43(16) . . ?
C28_3 C23_3 P2_3 122.75(13) . . ?
C24_3 C23_3 P2_3 117.81(13) . . ?
C25_3 C24_3 C23_3 120.24(18) . . ?
C25_3 C24_3 H24_3 119.9 . . ?
C23_3 C24_3 H24_3 119.9 . . ?
C26_3 C25_3 C24_3 120.01(19) . . ?
C26_3 C25_3 H25_3 120.0 . . ?
C24_3 C25_3 H25_3 120.0 . . ?
C25_3 C26_3 C27_3 120.06(18) . . ?
C25_3 C26_3 H26_3 120.0 . . ?
C27_3 C26_3 H26_3 120.0 . . ?
C26_3 C27_3 C28_3 120.23(19) . . ?
C26_3 C27_3 H27_3 119.9 . . ?
C28_3 C27_3 H27_3 119.9 . . ?
C23_3 C28_3 C27_3 120.01(18) . . ?
C23_3 C28_3 H28_3 120.0 . . ?
C27_3 C28_3 H28_3 120.0 . . ?
C34_3 C29_3 C30_3 119.47(17) . . ?
C34_3 C29_3 P2_3 118.99(14) . . ?
C30_3 C29_3 P2_3 121.54(14) . . ?
C31_3 C30_3 C29_3 119.84(18) . . ?
C31_3 C30_3 H30_3 120.1 . . ?
C29_3 C30_3 H30_3 120.1 . . ?
C30_3 C31_3 C32_3 120.45(18) . . ?
C30_3 C31_3 H31_3 119.8 . . ?
C32_3 C31_3 H31_3 119.8 . . ?
C33_3 C32_3 C31_3 119.79(17) . . ?
C33_3 C32_3 H32_3 120.1 . . ?
C31_3 C32_3 H32_3 120.1 . . ?
C32_3 C33_3 C34_3 119.98(18) . . ?
C32_3 C33_3 H33_3 120.0 . . ?
C34_3 C33_3 H33_3 120.0 . . ?
C29_3 C34_3 C33_3 120.46(18) . . ?
C29_3 C34_3 H34_3 119.8 . . ?
C33_3 C34_3 H34_3 119.8 . . ?
C5_2 C4_2 C9_2 117.7(2) . . ?
C5_2 C4_2 H4_2 121.2 . . ?
C9_2 C4_2 H4_2 121.2 . . ?
C4_2 C5_2 C6_2 121.9(2) . . ?
C4_2 C5_2 H5_2 119.1 . . ?
C6_2 C5_2 H5_2 119.1 . . ?
C7_2 C6_2 C5_2 120.85(19) . . ?
C7_2 C6_2 H6_2 119.6 . . ?
C5_2 C6_2 H6_2 119.6 . . ?
C4_2 C9_2 C8_2 120.61(17) . . ?
C4_2 C9_2 C3_2 131.80(18) . . ?
C8_2 C9_2 C3_2 107.59(15) . . ?
C4_2 C9_2 Pd_1 130.50(13) . . ?
C8_2 C9_2 Pd_1 72.03(10) . . ?
C3_2 C9_2 Pd_1 63.11(9) . . ?
C2_2 C3_2 C9_2 107.80(16) . . ?
C2_2 C3_2 Pd_1 70.45(10) . . ?
C9_2 C3_2 Pd_1 81.95(10) . . ?
C2_2 C3_2 H3_2 126.1 . . ?
C9_2 C3_2 H3_2 126.1 . . ?
Pd_1 C3_2 H3_2 113.8 . . ?
C7_2 C8_2 C9_2 120.68(17) . . ?
C7_2 C8_2 C1_2 132.05(18) . . ?
C9_2 C8_2 C1_2 107.22(16) . . ?
C7_2 C8_2 Pd_1 126.73(13) . . ?
C9_2 C8_2 Pd_1 75.18(10) . . ?
C1_2 C8_2 Pd_1 61.72(9) . . ?
C6_2 C7_2 C8_2 118.21(19) . . ?
C6_2 C7_2 H7_2 120.9 . . ?
C8_2 C7_2 H7_2 120.9 . . ?
C2_2 C1_2 C8_2 107.84(16) . . ?
C2_2 C1_2 Pd_1 72.63(10) . . ?
C8_2 C1_2 Pd_1 82.68(10) . . ?
C2_2 C1_2 H1_2 126.1 . . ?
C8_2 C1_2 H1_2 126.1 . . ?
Pd_1 C1_2 H1_2 111.2 . . ?
C3_2 C2_2 C1_2 108.00(16) . . ?
C3_2 C2_2 Pd_1 73.21(10) . . ?
C1_2 C2_2 Pd_1 70.12(10) . . ?
C3_2 C2_2 H2_2 126.0 . . ?
C1_2 C2_2 H2_2 126.0 . . ?
Pd_1 C2_2 H2_2 122.3 . . ?
O3_5 S_5 O2_5 114.71(14) . . ?
O3_5 S_5 O1_5 115.52(13) . . ?
O2_5 S_5 O1_5 114.94(11) . . ?
O3_5 S_5 C_5 103.54(13) . . ?
O2_5 S_5 C_5 103.62(10) . . ?
O1_5 S_5 C_5 101.99(10) . . ?
F1_5 C_5 F3_5 108.44(19) . . ?
F1_5 C_5 F2_5 107.69(18) . . ?
F3_5 C_5 F2_5 106.89(18) . . ?
F1_5 C_5 S_5 111.17(15) . . ?
F3_5 C_5 S_5 111.34(13) . . ?
F2_5 C_5 S_5 111.14(16) . . ?

loop_
_geom_bond_atom_site_label_1
_geom_bond_atom_site_label_2
_geom_bond_distance
_geom_bond_site_symmetry_2
_geom_bond_publ_flag
Pd_1 C1_2 2.2141(18) . ?
Pd_1 C2_2 2.2471(17) . ?
Pd_1 P2_3 2.2612(5) . ?
Pd_1 P1_3 2.2701(8) . ?
Pd_1 C3_2 2.2829(17) . ?
Pd_1 C8_2 2.4937(18) . ?
Pd_1 C9_2 2.5345(17) . ?
P1_3 C17_3 1.8144(17) . ?
P1_3 C11_3 1.8180(17) . ?
P1_3 C1_3 1.8380(17) . ?
C1_3 C6_3 1.529(3) . ?
C1_3 H1A_3 0.9900 . ?
C1_3 H1B_3 0.9900 . ?
C11_3 C12_3 1.398(2) . ?
C11_3 C16_3 1.399(2) . ?
C12_3 C13_3 1.395(3) . ?
C12_3 H12_3 0.9500 . ?
C13_3 C14_3 1.390(3) . ?
C13_3 H13_3 0.9500 . ?
C14_3 C15_3 1.388(3) . ?
C14_3 H14_3 0.9500 . ?
C15_3 C16_3 1.396(3) . ?
C15_3 H15_3 0.9500 . ?
C16_3 H16_3 0.9500 . ?
C17_3 C18_3 1.395(2) . ?
C17_3 C22_3 1.396(2) . ?
C18_3 C19_3 1.391(3) . ?
C18_3 H18_3 0.9500 . ?
C19_3 C20_3 1.396(3) . ?
C19_3 H19_3 0.9500 . ?
C20_3 C21_3 1.390(3) . ?
C20_3 H20_3 0.9500 . ?
C21_3 C22_3 1.400(3) . ?
C21_3 H21_3 0.9500 . ?
C22_3 H22_3 0.9500 . ?
P2_3 C23_3 1.8163(17) . ?
P2_3 C29_3 1.8167(18) . ?
P2_3 C6_3 1.8401(18) . ?
C6_3 H6A_3 0.9900 . ?
C6_3 H6B_3 0.9900 . ?
C23_3 C28_3 1.393(3) . ?
C23_3 C24_3 1.402(2) . ?
C24_3 C25_3 1.392(3) . ?
C24_3 H24_3 0.9500 . ?
C25_3 C26_3 1.387(3) . ?
C25_3 H25_3 0.9500 . ?
C26_3 C27_3 1.391(3) . ?
C26_3 H26_3 0.9500 . ?
C27_3 C28_3 1.395(3) . ?
C27_3 H27_3 0.9500 . ?
C28_3 H28_3 0.9500 . ?
C29_3 C34_3 1.397(2) . ?
C29_3 C30_3 1.400(3) . ?
C30_3 C31_3 1.392(3) . ?
C30_3 H30_3 0.9500 . ?
C31_3 C32_3 1.401(3) . ?
C31_3 H31_3 0.9500 . ?
C32_3 C33_3 1.385(3) . ?
C32_3 H32_3 0.9500 . ?
C33_3 C34_3 1.398(3) . ?
C33_3 H33_3 0.9500 . ?
C34_3 H34_3 0.9500 . ?
C4_2 C5_2 1.391(3) . ?
C4_2 C9_2 1.401(3) . ?
C4_2 H4_2 0.9500 . ?
C5_2 C6_2 1.398(3) . ?
C5_2 H5_2 0.9500 . ?
C6_2 C7_2 1.391(3) . ?
C6_2 H6_2 0.9500 . ?
C9_2 C8_2 1.420(3) . ?
C9_2 C3_2 1.466(2) . ?
C3_2 C2_2 1.413(3) . ?
C3_2 H3_2 0.9500 . ?
C8_2 C7_2 1.399(3) . ?
C8_2 C1_2 1.464(3) . ?
C7_2 H7_2 0.9500 . ?
C1_2 C2_2 1.425(3) . ?
C1_2 H1_2 0.9500 . ?
C2_2 H2_2 0.9500 . ?
S_5 O3_5 1.434(2) . ?
S_5 O2_5 1.4423(16) . ?
S_5 O1_5 1.4445(17) . ?
S_5 C_5 1.834(2) . ?
C_5 F1_5 1.333(2) . ?
C_5 F3_5 1.334(3) . ?
C_5 F2_5 1.340(3) . ?

loop_
_geom_torsion_atom_site_label_1
_geom_torsion_atom_site_label_2
_geom_torsion_atom_site_label_3
_geom_torsion_atom_site_label_4
_geom_torsion
_geom_torsion_site_symmetry_1
_geom_torsion_site_symmetry_2
_geom_torsion_site_symmetry_3
_geom_torsion_site_symmetry_4
_geom_torsion_publ_flag
C17_3 P1_3 C1_3 C6_3 170.79(11) . . . . ?
C11_3 P1_3 C1_3 C6_3 -78.91(13) . . . . ?
Pd_1 P1_3 C1_3 C6_3 40.38(13) . . . . ?
C17_3 P1_3 C11_3 C12_3 35.43(16) . . . . ?
C1_3 P1_3 C11_3 C12_3 -76.48(16) . . . . ?
Pd_1 P1_3 C11_3 C12_3 167.10(13) . . . . ?
C17_3 P1_3 C11_3 C16_3 -143.45(14) . . . . ?
C1_3 P1_3 C11_3 C16_3 104.64(15) . . . . ?
Pd_1 P1_3 C11_3 C16_3 -11.78(16) . . . . ?
C16_3 C11_3 C12_3 C13_3 -0.3(3) . . . . ?
P1_3 C11_3 C12_3 C13_3 -179.15(14) . . . . ?
C11_3 C12_3 C13_3 C14_3 -0.6(3) . . . . ?
C12_3 C13_3 C14_3 C15_3 0.8(3) . . . . ?
C13_3 C14_3 C15_3 C16_3 -0.3(3) . . . . ?
C14_3 C15_3 C16_3 C11_3 -0.5(3) . . . . ?
C12_3 C11_3 C16_3 C15_3 0.8(3) . . . . ?
P1_3 C11_3 C16_3 C15_3 179.69(14) . . . . ?
C11_3 P1_3 C17_3 C18_3 73.76(14) . . . . ?
C1_3 P1_3 C17_3 C18_3 -173.69(13) . . . . ?
Pd_1 P1_3 C17_3 C18_3 -51.92(15) . . . . ?
C11_3 P1_3 C17_3 C22_3 -105.73(15) . . . . ?
C1_3 P1_3 C17_3 C22_3 6.82(16) . . . . ?
Pd_1 P1_3 C17_3 C22_3 128.59(13) . . . . ?
C22_3 C17_3 C18_3 C19_3 -1.0(3) . . . . ?
P1_3 C17_3 C18_3 C19_3 179.49(14) . . . . ?
C17_3 C18_3 C19_3 C20_3 0.3(3) . . . . ?
C18_3 C19_3 C20_3 C21_3 0.5(3) . . . . ?
C19_3 C20_3 C21_3 C22_3 -0.6(3) . . . . ?
C18_3 C17_3 C22_3 C21_3 0.9(3) . . . . ?
P1_3 C17_3 C22_3 C21_3 -179.57(14) . . . . ?
C20_3 C21_3 C22_3 C17_3 -0.1(3) . . . . ?
P1_3 C1_3 C6_3 P2_3 -50.34(15) . . . . ?
C23_3 P2_3 C6_3 C1_3 163.46(13) . . . . ?
C29_3 P2_3 C6_3 C1_3 -82.78(14) . . . . ?
Pd_1 P2_3 C6_3 C1_3 37.96(14) . . . . ?
C29_3 P2_3 C23_3 C28_3 1.29(19) . . . . ?
C6_3 P2_3 C23_3 C28_3 114.86(17) . . . . ?
Pd_1 P2_3 C23_3 C28_3 -126.73(16) . . . . ?
C29_3 P2_3 C23_3 C24_3 -179.16(15) . . . . ?
C6_3 P2_3 C23_3 C24_3 -65.59(16) . . . . ?
Pd_1 P2_3 C23_3 C24_3 52.81(16) . . . . ?
C28_3 C23_3 C24_3 C25_3 -0.2(3) . . . . ?
P2_3 C23_3 C24_3 C25_3 -179.79(17) . . . . ?
C23_3 C24_3 C25_3 C26_3 -0.1(3) . . . . ?
C24_3 C25_3 C26_3 C27_3 -0.3(4) . . . . ?
C25_3 C26_3 C27_3 C28_3 1.1(4) . . . . ?
C24_3 C23_3 C28_3 C27_3 1.0(3) . . . . ?
P2_3 C23_3 C28_3 C27_3 -179.45(19) . . . . ?
C26_3 C27_3 C28_3 C23_3 -1.4(4) . . . . ?
C23_3 P2_3 C29_3 C34_3 -110.49(15) . . . . ?
C6_3 P2_3 C29_3 C34_3 137.83(14) . . . . ?
Pd_1 P2_3 C29_3 C34_3 20.57(16) . . . . ?
C23_3 P2_3 C29_3 C30_3 69.42(17) . . . . ?
C6_3 P2_3 C29_3 C30_3 -42.26(17) . . . . ?
Pd_1 P2_3 C29_3 C30_3 -159.52(14) . . . . ?
C34_3 C29_3 C30_3 C31_3 -0.8(3) . . . . ?
P2_3 C29_3 C30_3 C31_3 179.26(16) . . . . ?
C29_3 C30_3 C31_3 C32_3 0.1(3) . . . . ?
C30_3 C31_3 C32_3 C33_3 0.7(3) . . . . ?
C31_3 C32_3 C33_3 C34_3 -0.8(3) . . . . ?
C30_3 C29_3 C34_3 C33_3 0.7(3) . . . . ?
P2_3 C29_3 C34_3 C33_3 -179.39(15) . . . . ?
C32_3 C33_3 C34_3 C29_3 0.1(3) . . . . ?
C9_2 C4_2 C5_2 C6_2 -1.6(3) . . . . ?
C4_2 C5_2 C6_2 C7_2 1.5(4) . . . . ?
C5_2 C4_2 C9_2 C8_2 -0.5(3) . . . . ?
C5_2 C4_2 C9_2 C3_2 179.47(19) . . . . ?
C5_2 C4_2 C9_2 Pd_1 91.4(2) . . . . ?
C4_2 C9_2 C3_2 C2_2 172.0(2) . . . . ?
C8_2 C9_2 C3_2 C2_2 -7.98(19) . . . . ?
Pd_1 C9_2 C3_2 C2_2 -66.40(11) . . . . ?
C4_2 C9_2 C3_2 Pd_1 -121.6(2) . . . . ?
C8_2 C9_2 C3_2 Pd_1 58.42(12) . . . . ?
C4_2 C9_2 C8_2 C7_2 2.8(3) . . . . ?
C3_2 C9_2 C8_2 C7_2 -177.23(16) . . . . ?
Pd_1 C9_2 C8_2 C7_2 -124.22(17) . . . . ?
C4_2 C9_2 C8_2 C1_2 -179.55(17) . . . . ?
C3_2 C9_2 C8_2 C1_2 0.47(19) . . . . ?
Pd_1 C9_2 C8_2 C1_2 53.48(11) . . . . ?
C4_2 C9_2 C8_2 Pd_1 126.97(17) . . . . ?
C3_2 C9_2 C8_2 Pd_1 -53.01(11) . . . . ?
C5_2 C6_2 C7_2 C8_2 0.8(3) . . . . ?
C9_2 C8_2 C7_2 C6_2 -2.8(3) . . . . ?
C1_2 C8_2 C7_2 C6_2 -179.9(2) . . . . ?
Pd_1 C8_2 C7_2 C6_2 -96.9(2) . . . . ?
C7_2 C8_2 C1_2 C2_2 -175.53(19) . . . . ?
C9_2 C8_2 C1_2 C2_2 7.14(19) . . . . ?
Pd_1 C8_2 C1_2 C2_2 69.05(12) . . . . ?
C7_2 C8_2 C1_2 Pd_1 115.4(2) . . . . ?
C9_2 C8_2 C1_2 Pd_1 -61.91(13) . . . . ?
C9_2 C3_2 C2_2 C1_2 12.46(19) . . . . ?
Pd_1 C3_2 C2_2 C1_2 -61.86(12) . . . . ?
C9_2 C3_2 C2_2 Pd_1 74.32(12) . . . . ?
C8_2 C1_2 C2_2 C3_2 -12.20(19) . . . . ?
Pd_1 C1_2 C2_2 C3_2 63.86(12) . . . . ?
C8_2 C1_2 C2_2 Pd_1 -76.06(12) . . . . ?
O3_5 S_5 C_5 F1_5 65.0(2) . . . . ?
O2_5 S_5 C_5 F1_5 -174.92(17) . . . . ?
O1_5 S_5 C_5 F1_5 -55.25(18) . . . . ?
O3_5 S_5 C_5 F3_5 -173.95(17) . . . . ?
O2_5 S_5 C_5 F3_5 -53.90(17) . . . . ?
O1_5 S_5 C_5 F3_5 65.78(16) . . . . ?
O3_5 S_5 C_5 F2_5 -54.91(19) . . . . ?
O2_5 S_5 C_5 F2_5 65.14(18) . . . . ?
O1_5 S_5 C_5 F2_5 -175.19(16) . . . . ?
